data_7705399
loop_
_publ_author_name
'Zadoya, A. I.'
'Ar\'evalo-L\'opez, \'A M'
'S\'anchez-Ben\'itez, J'
'Huv\'e, M'
'Blach, J.-F.'
'Merkel, S.'
'Hilairet, N.'
'Chantel, J.'
'Colmont, M.'

_publ_section_title
;
 High pressure exploration in the Li-Ln-V-O system.
;
_journal_issue 39
_journal_name_full 'Dalton transactions (Cambridge, England : 2003)'
_journal_page_first 13663
_journal_page_last 13670
_journal_paper_doi 10.1039/d0dt02721a
_journal_volume 49
_journal_year 2020
_chemical_formula_sum 'Li Nd5 O13 V2'
_chemical_formula_weight 1038
_space_group_IT_number 12
_space_group_name_Hall '-C 2y'
_space_group_name_H-M_alt 'C 1 2/m 1'
_symmetry_cell_setting monoclinic
_symmetry_Int_Tables_number 12
_symmetry_space_group_name_Hall '-C 2y'
_symmetry_space_group_name_H-M 'C 1 2/m 1'
_audit_update_record
;
2020-05-25 deposited with the CCDC.	2020-09-03 downloaded from the CCDC.
;
_cell_angle_alpha 90
_cell_angle_beta 117.8468
_cell_angle_gamma 90
_cell_formula_units_Z 4
_cell_length_a 19.4507
_cell_length_b 5.7848
_cell_length_c 12.2593
_cell_measurement_reflns_used 11412
_cell_measurement_temperature 293
_cell_measurement_theta_max 23.478
_cell_measurement_theta_min 4.952
_cell_volume 1219.662
_diffrn_ambient_temperature 293
_diffrn_detector CDD
_diffrn_measured_fraction_theta_full 1
_diffrn_measured_fraction_theta_max 1
_diffrn_measurement_device Bruker_X8_APEX_II
_diffrn_measurement_device_type diffractometer
_diffrn_radiation_probe x-ray
_diffrn_radiation_source 'X-ray tube'
_diffrn_radiation_type 'Ag K\a'
_diffrn_radiation_wavelength 0.56086
_diffrn_reflns_av_R_equivalents 0.0815
_diffrn_reflns_av_unetI/netI 0.0692
_diffrn_reflns_limit_h_max 29
_diffrn_reflns_limit_h_min -29
_diffrn_reflns_limit_k_max 8
_diffrn_reflns_limit_k_min -8
_diffrn_reflns_limit_l_max 18
_diffrn_reflns_limit_l_min -18
_diffrn_reflns_number 11412
_diffrn_reflns_theta_full 25.38
_diffrn_reflns_theta_max 25.38
_diffrn_reflns_theta_min 1.48
_exptl_absorpt_coefficient_mu 11.865
_exptl_absorpt_correction_T_max 0.7452
_exptl_absorpt_correction_T_min 0.6360
_exptl_crystal_colour colorless
_exptl_crystal_density_diffrn 5.6529
_exptl_crystal_description shapeless
_exptl_crystal_F_000 1812
_refine_diff_density_max 3.80
_refine_diff_density_min -3.99
_refine_ls_extinction_method none
_refine_ls_goodness_of_fit_gt 1.19
_refine_ls_goodness_of_fit_ref 1.53
_refine_ls_number_constraints 0
_refine_ls_number_parameters 75
_refine_ls_number_reflns 2474
_refine_ls_number_restraints 0
_refine_ls_R_factor_all 0.0814
_refine_ls_R_factor_gt 0.0380
_refine_ls_shift/su_max 0.0131
_refine_ls_shift/su_mean 0.0043
_refine_ls_structure_factor_coef F
_refine_ls_weighting_details w=1/(\s^2^(F)+0.0001F^2^)
_refine_ls_weighting_scheme sigma
_refine_ls_wR_factor_gt 0.0378
_refine_ls_wR_factor_ref 0.0631
_reflns_number_gt 1496
_reflns_number_total 2474
_reflns_threshold_expression I>3\s(I)
_cod_data_source_file d0dt02721a2.cif
_cod_data_source_block I_CCDC1
_cod_depositor_comments
;
The following automatic conversions were performed:

data item '_diffrn_radiation_probe' value 'X-ray' was changed to
'x-ray' in accordance with the
/home/data/users/saulius/crontab/automatic-downloads/rss-feeds/RSC/lib/dictionaries/cif_core.dic
dictionary named 'cif_core.dic' version 2.4.2 last updated on
2011-04-26.

Automatic conversion script
Id: cif_fix_values 7556 2019-12-06 15:28:31Z antanas 

 Adding full bibliography for 7705398--7705400.cif.
;
_cod_original_formula_sum 'Li O13 V2 Nd5'
_cod_database_code 7705399

loop_
_space_group_symop_id
_space_group_symop_operation_xyz
1 x,y,z
2 -x,y,-z
3 -x,-y,-z
4 x,-y,z
5 x+1/2,y+1/2,z
6 -x+1/2,y+1/2,-z
7 -x+1/2,-y+1/2,-z
8 x+1/2,-y+1/2,z

loop_
_atom_site_label
_atom_site_type_symbol
_atom_site_fract_x
_atom_site_fract_y
_atom_site_fract_z
_atom_site_adp_type
_atom_site_U_iso_or_equiv
_atom_site_site_symmetry_multiplicity
_atom_site_occupancy
_atom_site_calc_flag
_atom_site_refinement_flags
_atom_site_disorder_assembly
_atom_site_disorder_group
Nd1 Nd 0.89074(5) 0 0.44057(9) Uani 0.0057(3) 4 1 d . . .
Nd2 Nd 0.76267(5) -0.5 0.25519(9) Uani 0.0067(3) 4 1 d . . .
Nd3 Nd 1.19110(5) -0.5 0.41550(9) Uani 0.0070(4) 4 1 d . . .
Nd4 Nd 0.83240(5) 0 0.10994(9) Uani 0.0088(4) 4 1 d . . .
Nd5 Nd 0.96954(5) -0.5 0.33388(10) Uani 0.0081(3) 4 1 d . . .
V1 V 1.14892(18) -0.5 0.0552(3) Uani 0.0110(12) 4 1 d . . .
V2 V 1.05691(17) 0 0.2462(3) Uani 0.0082(11) 4 1 d . . .
O1 O 1 0.256(2) 0.5 Uiso 0.007(2) 4 1 d . . .
O2 O 1.1165(7) 0 0.1824(13) Uiso 0.021(3) 4 1 d . . .
O3 O 0.9655(8) 0 0.1292(14) Uiso 0.028(4) 4 1 d . . .
O4 O 1.0741(5) 0.2359(19) 0.3397(9) Uiso 0.018(2) 8 1 d . . .
O5 O 0.8633(4) -0.2490(16) 0.2669(7) Uiso 0.0065(17) 8 1 d . . .
O6 O 0.9304(10) -0.5 0.0820(18) Uiso 0.051(6) 4 1 d . . .
O7 O 1.2080(5) -0.2656(17) 0.0672(8) Uiso 0.0107(18) 8 1 d . . .
O8 O 0.7840(5) -0.2532(15) 0.4169(8) Uiso 0.0087(16) 8 1 d . . .
O9 O 1.1233(11) -0.5 0.1666(19) Uiso 0.054(6) 4 1 d . . .
Li1 Li 1 0.257(16) 0 Uiso 0.10(2) 4 1 d . . .

loop_
_atom_site_aniso_label
_atom_site_aniso_type_symbol
_atom_site_aniso_U_11
_atom_site_aniso_U_22
_atom_site_aniso_U_33
_atom_site_aniso_U_12
_atom_site_aniso_U_13
_atom_site_aniso_U_23
Nd1 Nd 0.0042(4) 0.0058(5) 0.0066(4) 0 0.0021(3) 0
Nd2 Nd 0.0061(4) 0.0068(5) 0.0066(4) 0 0.0025(3) 0
Nd3 Nd 0.0069(4) 0.0047(5) 0.0112(5) 0 0.0059(4) 0
Nd4 Nd 0.0104(5) 0.0090(5) 0.0057(4) 0 0.0028(4) 0
Nd5 Nd 0.0064(4) 0.0057(4) 0.0107(4) 0 0.0028(3) 0
V1 V 0.0114(15) 0.0070(16) 0.0164(16) 0 0.0080(12) 0
V2 V 0.0070(13) 0.0091(16) 0.0095(15) 0 0.0048(11) 0

loop_
_atom_type_symbol
_atom_type_scat_dispersion_real
_atom_type_scat_dispersion_imag
_atom_type_scat_source
Li -0.0004 0.0000 'International Tables Vol C tables 4.2.6.8 and 6.1.1.1'
Nd -0.5012 1.9950 'International Tables Vol C tables 4.2.6.8 and 6.1.1.1'
O 0.0056 0.0036 'International Tables Vol C tables 4.2.6.8 and 6.1.1.1'
V 0.2276 0.3376 'International Tables Vol C tables 4.2.6.8 and 6.1.1.1'

loop_
_exptl_crystal_face_index_h
_exptl_crystal_face_index_k
_exptl_crystal_face_index_l
_exptl_crystal_face_perp_dist
? ? ? ?

loop_
_geom_angle_atom_site_label_1
_geom_angle_atom_site_label_2
_geom_angle_atom_site_label_3
_geom_angle_site_symmetry_1
_geom_angle_site_symmetry_2
_geom_angle_site_symmetry_3
_geom_angle
_geom_angle_publ_flag
Nd1 Nd1 Nd2 2_756 . . 122.22(3) ?
Nd1 Nd1 Nd2 2_756 . 1_565 122.22(3) ?
Nd1 Nd1 Nd3 2_756 . 5_455 164.31(4) ?
Nd1 Nd1 Nd3 2_756 . 2_756 115.30(2) ?
Nd1 Nd1 Nd3 2_756 . 2_766 115.30(2) ?
Nd1 Nd1 Nd4 2_756 . . 97.90(4) ?
Nd1 Nd1 Nd5 2_756 . . 64.57(2) ?
Nd1 Nd1 Nd5 2_756 . 1_565 64.57(2) ?
Nd1 Nd1 Nd5 2_756 . 2_756 57.55(2) ?
Nd1 Nd1 Nd5 2_756 . 2_766 57.55(2) ?
Nd1 Nd1 V2 2_756 . 2_756 83.02(6) ?
Nd1 Nd1 O1 2_756 . . 38.0(2) ?
Nd1 Nd1 O1 2_756 . 3_756 38.0(2) ?
Nd1 Nd1 O4 2_756 . 2_756 84.5(2) ?
Nd1 Nd1 O4 2_756 . 3_756 84.5(2) ?
Nd1 Nd1 O5 2_756 . . 94.9(2) ?
Nd1 Nd1 O5 2_756 . 4_555 94.9(2) ?
Nd1 Nd1 O8 2_756 . . 141.46(19) ?
Nd1 Nd1 O8 2_756 . 4_555 141.46(19) ?
Nd2 Nd1 Nd2 . . 1_565 99.10(2) ?
Nd2 Nd1 Nd3 . . 5_455 65.58(2) ?
Nd2 Nd1 Nd3 . . 2_756 55.93(2) ?
Nd2 Nd1 Nd3 . . 2_766 121.27(3) ?
Nd2 Nd1 Nd4 . . . 63.94(2) ?
Nd2 Nd1 Nd5 . . . 57.96(2) ?
Nd2 Nd1 Nd5 . . 1_565 129.32(4) ?
Nd2 Nd1 Nd5 . . 2_756 84.724(12) ?
Nd2 Nd1 Nd5 . . 2_766 174.75(4) ?
Nd2 Nd1 V2 . . 2_756 115.57(4) ?
Nd2 Nd1 O1 . . . 152.69(15) ?
Nd2 Nd1 O1 . . 3_756 87.3(2) ?
Nd2 Nd1 O4 . . 2_756 137.9(2) ?
Nd2 Nd1 O4 . . 3_756 90.1(2) ?
Nd2 Nd1 O5 . . . 37.4(2) ?
Nd2 Nd1 O5 . . 4_555 96.53(19) ?
Nd2 Nd1 O8 . . . 35.9(2) ?
Nd2 Nd1 O8 . . 4_555 95.86(19) ?
Nd2 Nd1 Nd3 1_565 . 5_455 65.58(2) ?
Nd2 Nd1 Nd3 1_565 . 2_756 121.27(3) ?
Nd2 Nd1 Nd3 1_565 . 2_766 55.93(2) ?
Nd2 Nd1 Nd4 1_565 . . 63.94(2) ?
Nd2 Nd1 Nd5 1_565 . . 129.32(4) ?
Nd2 Nd1 Nd5 1_565 . 1_565 57.96(2) ?
Nd2 Nd1 Nd5 1_565 . 2_756 174.75(4) ?
Nd2 Nd1 Nd5 1_565 . 2_766 84.724(12) ?
Nd2 Nd1 V2 1_565 . 2_756 115.57(4) ?
Nd2 Nd1 O1 1_565 . . 87.3(2) ?
Nd2 Nd1 O1 1_565 . 3_756 152.69(15) ?
Nd2 Nd1 O4 1_565 . 2_756 90.1(2) ?
Nd2 Nd1 O4 1_565 . 3_756 137.9(2) ?
Nd2 Nd1 O5 1_565 . . 96.53(19) ?
Nd2 Nd1 O5 1_565 . 4_555 37.4(2) ?
Nd2 Nd1 O8 1_565 . . 95.86(19) ?
Nd2 Nd1 O8 1_565 . 4_555 35.9(2) ?
Nd3 Nd1 Nd3 5_455 . 2_756 55.73(2) ?
Nd3 Nd1 Nd3 5_455 . 2_766 55.73(2) ?
Nd3 Nd1 Nd4 5_455 . . 97.79(3) ?
Nd3 Nd1 Nd5 5_455 . . 122.903(19) ?
Nd3 Nd1 Nd5 5_455 . 1_565 122.903(19) ?
Nd3 Nd1 Nd5 5_455 . 2_756 113.28(3) ?
Nd3 Nd1 Nd5 5_455 . 2_766 113.28(3) ?
Nd3 Nd1 V2 5_455 . 2_756 81.29(6) ?
Nd3 Nd1 O1 5_455 . . 139.4(2) ?
Nd3 Nd1 O1 5_455 . 3_756 139.4(2) ?
Nd3 Nd1 O4 5_455 . 2_756 81.8(2) ?
Nd3 Nd1 O4 5_455 . 3_756 81.8(2) ?
Nd3 Nd1 O5 5_455 . . 97.7(2) ?
Nd3 Nd1 O5 5_455 . 4_555 97.7(2) ?
Nd3 Nd1 O8 5_455 . . 37.0(2) ?
Nd3 Nd1 O8 5_455 . 4_555 37.0(2) ?
Nd3 Nd1 Nd3 2_756 . 2_766 90.32(3) ?
Nd3 Nd1 Nd4 2_756 . . 119.79(2) ?
Nd3 Nd1 Nd5 2_756 . . 84.86(2) ?
Nd3 Nd1 Nd5 2_756 . 1_565 174.37(3) ?
Nd3 Nd1 Nd5 2_756 . 2_756 58.05(2) ?
Nd3 Nd1 Nd5 2_756 . 2_766 118.98(3) ?
Nd3 Nd1 V2 2_756 . 2_756 59.68(4) ?
Nd3 Nd1 O1 2_756 . . 140.63(12) ?
Nd3 Nd1 O1 2_756 . 3_756 84.3(2) ?
Nd3 Nd1 O4 2_756 . 2_756 84.2(2) ?
Nd3 Nd1 O4 2_756 . 3_756 37.69(19) ?
Nd3 Nd1 O5 2_756 . . 89.3(2) ?
Nd3 Nd1 O5 2_756 . 4_555 146.55(18) ?
Nd3 Nd1 O8 2_756 . . 31.25(19) ?
Nd3 Nd1 O8 2_756 . 4_555 89.7(2) ?
Nd3 Nd1 Nd4 2_766 . . 119.79(2) ?
Nd3 Nd1 Nd5 2_766 . . 174.37(3) ?
Nd3 Nd1 Nd5 2_766 . 1_565 84.86(2) ?
Nd3 Nd1 Nd5 2_766 . 2_756 118.98(3) ?
Nd3 Nd1 Nd5 2_766 . 2_766 58.05(2) ?
Nd3 Nd1 V2 2_766 . 2_756 59.68(4) ?
Nd3 Nd1 O1 2_766 . . 84.3(2) ?
Nd3 Nd1 O1 2_766 . 3_756 140.63(12) ?
Nd3 Nd1 O4 2_766 . 2_756 37.69(19) ?
Nd3 Nd1 O4 2_766 . 3_756 84.2(2) ?
Nd3 Nd1 O5 2_766 . . 146.55(18) ?
Nd3 Nd1 O5 2_766 . 4_555 89.3(2) ?
Nd3 Nd1 O8 2_766 . . 89.7(2) ?
Nd3 Nd1 O8 2_766 . 4_555 31.25(19) ?
Nd4 Nd1 Nd5 . . . 65.38(3) ?
Nd4 Nd1 Nd5 . . 1_565 65.38(3) ?
Nd4 Nd1 Nd5 . . 2_756 121.20(3) ?
Nd4 Nd1 Nd5 . . 2_766 121.20(3) ?
Nd4 Nd1 V2 . . 2_756 179.09(7) ?
Nd4 Nd1 O1 . . . 96.22(4) ?
Nd4 Nd1 O1 . . 3_756 96.22(4) ?
Nd4 Nd1 O4 . . 2_756 150.8(2) ?
Nd4 Nd1 O4 . . 3_756 150.8(2) ?
Nd4 Nd1 O5 . . . 36.7(2) ?
Nd4 Nd1 O5 . . 4_555 36.7(2) ?
Nd4 Nd1 O8 . . . 93.5(2) ?
Nd4 Nd1 O8 . . 4_555 93.5(2) ?
Nd5 Nd1 Nd5 . . 1_565 99.80(4) ?
Nd5 Nd1 Nd5 . . 2_756 55.83(2) ?
Nd5 Nd1 Nd5 . . 2_766 122.12(3) ?
Nd5 Nd1 V2 . . 2_756 115.11(4) ?
Nd5 Nd1 O1 . . . 97.6(2) ?
Nd5 Nd1 O1 . . 3_756 36.00(14) ?
Nd5 Nd1 O4 . . 2_756 138.43(19) ?
Nd5 Nd1 O4 . . 3_756 90.2(2) ?
Nd5 Nd1 O5 . . . 36.58(18) ?
Nd5 Nd1 O5 . . 4_555 96.3(2) ?
Nd5 Nd1 O8 . . . 87.7(2) ?
Nd5 Nd1 O8 . . 4_555 151.19(18) ?
Nd5 Nd1 Nd5 1_565 . 2_756 122.12(3) ?
Nd5 Nd1 Nd5 1_565 . 2_766 55.83(2) ?
Nd5 Nd1 V2 1_565 . 2_756 115.11(4) ?
Nd5 Nd1 O1 1_565 . . 36.00(14) ?
Nd5 Nd1 O1 1_565 . 3_756 97.6(2) ?
Nd5 Nd1 O4 1_565 . 2_756 90.2(2) ?
Nd5 Nd1 O4 1_565 . 3_756 138.43(19) ?
Nd5 Nd1 O5 1_565 . . 96.3(2) ?
Nd5 Nd1 O5 1_565 . 4_555 36.58(18) ?
Nd5 Nd1 O8 1_565 . . 151.19(18) ?
Nd5 Nd1 O8 1_565 . 4_555 87.7(2) ?
Nd5 Nd1 Nd5 2_756 . 2_766 91.24(2) ?
Nd5 Nd1 V2 2_756 . 2_756 59.30(4) ?
Nd5 Nd1 O1 2_756 . . 90.9(2) ?
Nd5 Nd1 O1 2_756 . 3_756 30.38(11) ?
Nd5 Nd1 O4 2_756 . 2_756 84.7(2) ?
Nd5 Nd1 O4 2_756 . 3_756 38.0(2) ?
Nd5 Nd1 O5 2_756 . . 88.70(19) ?
Nd5 Nd1 O5 2_756 . 4_555 146.1(2) ?
Nd5 Nd1 O8 2_756 . . 85.11(18) ?
Nd5 Nd1 O8 2_756 . 4_555 140.5(2) ?
Nd5 Nd1 V2 2_766 . 2_756 59.30(4) ?
Nd5 Nd1 O1 2_766 . . 30.38(11) ?
Nd5 Nd1 O1 2_766 . 3_756 90.9(2) ?
Nd5 Nd1 O4 2_766 . 2_756 38.0(2) ?
Nd5 Nd1 O4 2_766 . 3_756 84.7(2) ?
Nd5 Nd1 O5 2_766 . . 146.1(2) ?
Nd5 Nd1 O5 2_766 . 4_555 88.70(19) ?
Nd5 Nd1 O8 2_766 . . 140.5(2) ?
Nd5 Nd1 O8 2_766 . 4_555 85.11(18) ?
V2 Nd1 O1 2_756 . . 84.50(5) ?
V2 Nd1 O1 2_756 . 3_756 84.50(5) ?
V2 Nd1 O4 2_756 . 2_756 29.1(2) ?
V2 Nd1 O4 2_756 . 3_756 29.1(2) ?
V2 Nd1 O5 2_756 . . 143.4(2) ?
V2 Nd1 O5 2_756 . 4_555 143.4(2) ?
V2 Nd1 O8 2_756 . . 85.7(2) ?
V2 Nd1 O8 2_756 . 4_555 85.7(2) ?
O1 Nd1 O1 . . 3_756 75.9(3) ?
O1 Nd1 O4 . . 2_756 68.0(2) ?
O1 Nd1 O4 . . 3_756 102.9(2) ?
O1 Nd1 O5 . . . 115.7(3) ?
O1 Nd1 O5 . . 4_555 72.5(2) ?
O1 Nd1 O8 . . . 170.2(2) ?
O1 Nd1 O8 . . 4_555 104.4(3) ?
O1 Nd1 O4 3_756 . 2_756 102.9(2) ?
O1 Nd1 O4 3_756 . 3_756 68.0(2) ?
O1 Nd1 O5 3_756 . . 72.5(2) ?
O1 Nd1 O5 3_756 . 4_555 115.7(3) ?
O1 Nd1 O8 3_756 . . 104.4(3) ?
O1 Nd1 O8 3_756 . 4_555 170.2(2) ?
O4 Nd1 O4 2_756 . 3_756 58.2(3) ?
O4 Nd1 O5 2_756 . . 172.5(3) ?
O4 Nd1 O5 2_756 . 4_555 114.3(3) ?
O4 Nd1 O8 2_756 . . 102.6(3) ?
O4 Nd1 O8 2_756 . 4_555 68.6(3) ?
O4 Nd1 O5 3_756 . . 114.3(3) ?
O4 Nd1 O5 3_756 . 4_555 172.5(3) ?
O4 Nd1 O8 3_756 . . 68.6(3) ?
O4 Nd1 O8 3_756 . 4_555 102.6(3) ?
O5 Nd1 O5 . . 4_555 73.2(3) ?
O5 Nd1 O8 . . . 73.3(3) ?
O5 Nd1 O8 . . 4_555 115.3(3) ?
O5 Nd1 O8 4_555 . . 115.3(3) ?
O5 Nd1 O8 4_555 . 4_555 73.3(3) ?
O8 Nd1 O8 . . 4_555 73.6(3) ?
Nd1 Nd2 Nd1 1_545 . . 99.10(2) ?
Nd1 Nd2 Nd3 1_545 . 5_445 56.60(2) ?
Nd1 Nd2 Nd3 1_545 . 5_455 121.74(3) ?
Nd1 Nd2 Nd3 1_545 . 2_756 65.83(2) ?
Nd1 Nd2 Nd4 1_545 . 1_545 56.34(2) ?
Nd1 Nd2 Nd4 1_545 . . 123.99(4) ?
Nd1 Nd2 Nd4 1_545 . 6_645 120.32(3) ?
Nd1 Nd2 Nd5 1_545 . . 60.75(2) ?
Nd1 Nd2 V1 1_545 . 5_445 80.01(3) ?
Nd1 Nd2 V1 1_545 . 5_455 174.04(8) ?
Nd1 Nd2 O2 1_545 . 5_445 121.42(17) ?
Nd1 Nd2 O5 1_545 . . 97.86(19) ?
Nd1 Nd2 O5 1_545 . 4_545 37.9(2) ?
Nd1 Nd2 O7 1_545 . 5_445 87.82(19) ?
Nd1 Nd2 O7 1_545 . 8_445 151.4(2) ?
Nd1 Nd2 O8 1_545 . . 98.7(2) ?
Nd1 Nd2 O8 1_545 . 4_545 38.2(3) ?
Nd1 Nd2 Nd3 . . 5_445 121.74(3) ?
Nd1 Nd2 Nd3 . . 5_455 56.60(2) ?
Nd1 Nd2 Nd3 . . 2_756 65.83(2) ?
Nd1 Nd2 Nd4 . . 1_545 123.99(4) ?
Nd1 Nd2 Nd4 . . . 56.34(2) ?
Nd1 Nd2 Nd4 . . 6_645 120.32(3) ?
Nd1 Nd2 Nd5 . . . 60.75(2) ?
Nd1 Nd2 V1 . . 5_445 174.04(8) ?
Nd1 Nd2 V1 . . 5_455 80.01(3) ?
Nd1 Nd2 O2 . . 5_445 121.42(17) ?
Nd1 Nd2 O5 . . . 37.9(2) ?
Nd1 Nd2 O5 . . 4_545 97.86(19) ?
Nd1 Nd2 O7 . . 5_445 151.4(2) ?
Nd1 Nd2 O7 . . 8_445 87.82(19) ?
Nd1 Nd2 O8 . . . 38.2(3) ?
Nd1 Nd2 O8 . . 4_545 98.7(2) ?
Nd3 Nd2 Nd3 5_445 . 5_455 90.03(3) ?
Nd3 Nd2 Nd3 5_445 . 2_756 55.94(2) ?
Nd3 Nd2 Nd4 5_445 . 1_545 87.961(19) ?
Nd3 Nd2 Nd4 5_445 . . 177.83(3) ?
Nd3 Nd2 Nd4 5_445 . 6_645 117.29(2) ?
Nd3 Nd2 Nd5 5_445 . . 116.80(2) ?
Nd3 Nd2 V1 5_445 . 5_445 62.71(6) ?
Nd3 Nd2 V1 5_445 . 5_455 128.84(7) ?
Nd3 Nd2 O2 5_445 . 5_445 66.1(2) ?
Nd3 Nd2 O5 5_445 . . 148.75(18) ?
Nd3 Nd2 O5 5_445 . 4_545 89.7(2) ?
Nd3 Nd2 O7 5_445 . 5_445 85.2(2) ?
Nd3 Nd2 O7 5_445 . 8_445 140.2(2) ?
Nd3 Nd2 O8 5_445 . . 89.4(3) ?
Nd3 Nd2 O8 5_445 . 4_545 28.18(19) ?
Nd3 Nd2 Nd3 5_455 . 2_756 55.94(2) ?
Nd3 Nd2 Nd4 5_455 . 1_545 177.83(3) ?
Nd3 Nd2 Nd4 5_455 . . 87.961(19) ?
Nd3 Nd2 Nd4 5_455 . 6_645 117.29(2) ?
Nd3 Nd2 Nd5 5_455 . . 116.80(2) ?
Nd3 Nd2 V1 5_455 . 5_445 128.84(7) ?
Nd3 Nd2 V1 5_455 . 5_455 62.71(6) ?
Nd3 Nd2 O2 5_455 . 5_445 66.1(2) ?
Nd3 Nd2 O5 5_455 . . 89.7(2) ?
Nd3 Nd2 O5 5_455 . 4_545 148.75(18) ?
Nd3 Nd2 O7 5_455 . 5_445 140.2(2) ?
Nd3 Nd2 O7 5_455 . 8_445 85.2(2) ?
Nd3 Nd2 O8 5_455 . . 28.18(19) ?
Nd3 Nd2 O8 5_455 . 4_545 89.4(3) ?
Nd3 Nd2 Nd4 2_756 . 1_545 122.089(19) ?
Nd3 Nd2 Nd4 2_756 . . 122.089(19) ?
Nd3 Nd2 Nd4 2_756 . 6_645 168.04(4) ?
Nd3 Nd2 Nd5 2_756 . . 92.02(3) ?
Nd3 Nd2 V1 2_756 . 5_445 118.61(6) ?
Nd3 Nd2 V1 2_756 . 5_455 118.61(6) ?
Nd3 Nd2 O2 2_756 . 5_445 92.6(4) ?
Nd3 Nd2 O5 2_756 . . 99.2(2) ?
Nd3 Nd2 O5 2_756 . 4_545 99.2(2) ?
Nd3 Nd2 O7 2_756 . 5_445 140.4(2) ?
Nd3 Nd2 O7 2_756 . 8_445 140.4(2) ?
Nd3 Nd2 O8 2_756 . . 38.0(2) ?
Nd3 Nd2 O8 2_756 . 4_545 38.0(2) ?
Nd4 Nd2 Nd4 1_545 . . 94.03(3) ?
Nd4 Nd2 Nd4 1_545 . 6_645 64.46(2) ?
Nd4 Nd2 Nd5 1_545 . . 63.52(2) ?
Nd4 Nd2 V1 1_545 . 5_445 50.68(6) ?
Nd4 Nd2 V1 1_545 . 5_455 119.29(7) ?
Nd4 Nd2 O2 1_545 . 5_445 113.8(2) ?
Nd4 Nd2 O5 1_545 . . 91.6(2) ?
Nd4 Nd2 O5 1_545 . 4_545 30.46(18) ?
Nd4 Nd2 O7 1_545 . 5_445 40.42(19) ?
Nd4 Nd2 O7 1_545 . 8_445 96.9(2) ?
Nd4 Nd2 O8 1_545 . . 150.89(19) ?
Nd4 Nd2 O8 1_545 . 4_545 88.4(3) ?
Nd4 Nd2 Nd4 . . 6_645 64.46(2) ?
Nd4 Nd2 Nd5 . . . 63.52(2) ?
Nd4 Nd2 V1 . . 5_445 119.29(7) ?
Nd4 Nd2 V1 . . 5_455 50.68(6) ?
Nd4 Nd2 O2 . . 5_445 113.8(2) ?
Nd4 Nd2 O5 . . . 30.46(18) ?
Nd4 Nd2 O5 . . 4_545 91.6(2) ?
Nd4 Nd2 O7 . . 5_445 96.9(2) ?
Nd4 Nd2 O7 . . 8_445 40.42(19) ?
Nd4 Nd2 O8 . . . 88.4(3) ?
Nd4 Nd2 O8 . . 4_545 150.89(19) ?
Nd4 Nd2 Nd5 6_645 . . 99.93(4) ?
Nd4 Nd2 V1 6_645 . 5_445 56.17(5) ?
Nd4 Nd2 V1 6_645 . 5_455 56.17(5) ?
Nd4 Nd2 O2 6_645 . 5_445 75.5(4) ?
Nd4 Nd2 O5 6_645 . . 90.3(2) ?
Nd4 Nd2 O5 6_645 . 4_545 90.3(2) ?
Nd4 Nd2 O7 6_645 . 5_445 37.1(2) ?
Nd4 Nd2 O7 6_645 . 8_445 37.1(2) ?
Nd4 Nd2 O8 6_645 . . 140.2(2) ?
Nd4 Nd2 O8 6_645 . 4_545 140.2(2) ?
Nd5 Nd2 V1 . . 5_445 114.15(6) ?
Nd5 Nd2 V1 . . 5_455 114.15(6) ?
Nd5 Nd2 O2 . . 5_445 175.4(4) ?
Nd5 Nd2 O5 . . . 38.5(2) ?
Nd5 Nd2 O5 . . 4_545 38.5(2) ?
Nd5 Nd2 O7 . . 5_445 100.4(2) ?
Nd5 Nd2 O7 . . 8_445 100.4(2) ?
Nd5 Nd2 O8 . . . 92.2(2) ?
Nd5 Nd2 O8 . . 4_545 92.2(2) ?
V1 Nd2 V1 5_445 . 5_455 100.26(5) ?
V1 Nd2 O2 5_445 . 5_445 63.43(19) ?
V1 Nd2 O5 5_445 . . 136.2(2) ?
V1 Nd2 O5 5_445 . 4_545 77.77(19) ?
V1 Nd2 O7 5_445 . 5_445 23.1(2) ?
V1 Nd2 O7 5_445 . 8_445 90.3(2) ?
V1 Nd2 O8 5_445 . . 147.7(3) ?
V1 Nd2 O8 5_445 . 4_545 84.3(2) ?
V1 Nd2 O2 5_455 . 5_445 63.43(19) ?
V1 Nd2 O5 5_455 . . 77.77(19) ?
V1 Nd2 O5 5_455 . 4_545 136.2(2) ?
V1 Nd2 O7 5_455 . 5_445 90.3(2) ?
V1 Nd2 O7 5_455 . 8_445 23.1(2) ?
V1 Nd2 O8 5_455 . . 84.3(2) ?
V1 Nd2 O8 5_455 . 4_545 147.7(3) ?
O2 Nd2 O5 5_445 . . 140.3(2) ?
O2 Nd2 O5 5_445 . 4_545 140.3(2) ?
O2 Nd2 O7 5_445 . 5_445 76.0(4) ?
O2 Nd2 O7 5_445 . 8_445 76.0(4) ?
O2 Nd2 O8 5_445 . . 91.4(4) ?
O2 Nd2 O8 5_445 . 4_545 91.4(4) ?
O5 Nd2 O5 . . 4_545 74.9(3) ?
O5 Nd2 O7 . . 5_445 113.9(3) ?
O5 Nd2 O7 . . 8_445 70.9(3) ?
O5 Nd2 O8 . . . 76.1(3) ?
O5 Nd2 O8 . . 4_545 120.6(3) ?
O5 Nd2 O7 4_545 . 5_445 70.9(3) ?
O5 Nd2 O7 4_545 . 8_445 113.9(3) ?
O5 Nd2 O8 4_545 . . 120.6(3) ?
O5 Nd2 O8 4_545 . 4_545 76.1(3) ?
O7 Nd2 O7 5_445 . 8_445 74.0(3) ?
O7 Nd2 O8 5_445 . . 167.4(3) ?
O7 Nd2 O8 5_445 . 4_545 103.5(3) ?
O7 Nd2 O8 8_445 . . 103.5(3) ?
O7 Nd2 O8 8_445 . 4_545 167.4(3) ?
O8 Nd2 O8 . . 4_545 76.0(3) ?
Nd1 Nd3 Nd1 5_545 . 2_746 124.267(19) ?
Nd1 Nd3 Nd1 5_545 . 2_756 124.267(19) ?
Nd1 Nd3 Nd2 5_545 . 5_545 57.82(2) ?
Nd1 Nd3 Nd2 5_545 . 5_555 57.82(2) ?
Nd1 Nd3 Nd2 5_545 . 2_756 101.29(3) ?
Nd1 Nd3 Nd3 5_545 . 6_746 66.68(2) ?
Nd1 Nd3 Nd3 5_545 . 6_756 66.68(2) ?
Nd1 Nd3 Nd5 5_545 . . 171.19(4) ?
Nd1 Nd3 V2 5_545 . 1_545 117.76(6) ?
Nd1 Nd3 V2 5_545 . . 117.76(6) ?
Nd1 Nd3 O4 5_545 . 1_545 138.5(3) ?
Nd1 Nd3 O4 5_545 . 4_555 138.5(3) ?
Nd1 Nd3 O8 5_545 . 5_545 39.3(2) ?
Nd1 Nd3 O8 5_545 . 2_756 98.4(2) ?
Nd1 Nd3 O8 5_545 . 3_746 98.4(2) ?
Nd1 Nd3 O8 5_545 . 8_545 39.3(2) ?
Nd1 Nd3 O9 5_545 . . 91.9(5) ?
Nd1 Nd3 Nd1 2_746 . 2_756 90.32(3) ?
Nd1 Nd3 Nd2 2_746 . 5_545 89.748(18) ?
Nd1 Nd3 Nd2 2_746 . 5_555 177.10(3) ?
Nd1 Nd3 Nd2 2_746 . 2_756 58.23(2) ?
Nd1 Nd3 Nd3 2_746 . 6_746 57.58(2) ?
Nd1 Nd3 Nd3 2_746 . 6_756 125.55(4) ?
Nd1 Nd3 Nd5 2_746 . . 60.57(2) ?
Nd1 Nd3 V2 2_746 . 1_545 52.33(6) ?
Nd1 Nd3 V2 2_746 . . 117.97(6) ?
Nd1 Nd3 O4 2_746 . 1_545 42.7(2) ?
Nd1 Nd3 O4 2_746 . 4_555 97.0(3) ?
Nd1 Nd3 O8 2_746 . 5_545 90.5(3) ?
Nd1 Nd3 O8 2_746 . 2_756 90.9(3) ?
Nd1 Nd3 O8 2_746 . 3_746 32.52(19) ?
Nd1 Nd3 O8 2_746 . 8_545 154.76(19) ?
Nd1 Nd3 O9 2_746 . . 113.9(3) ?
Nd1 Nd3 Nd2 2_756 . 5_545 177.10(3) ?
Nd1 Nd3 Nd2 2_756 . 5_555 89.748(18) ?
Nd1 Nd3 Nd2 2_756 . 2_756 58.23(2) ?
Nd1 Nd3 Nd3 2_756 . 6_746 125.55(4) ?
Nd1 Nd3 Nd3 2_756 . 6_756 57.58(2) ?
Nd1 Nd3 Nd5 2_756 . . 60.57(2) ?
Nd1 Nd3 V2 2_756 . 1_545 117.97(6) ?
Nd1 Nd3 V2 2_756 . . 52.33(6) ?
Nd1 Nd3 O4 2_756 . 1_545 97.0(3) ?
Nd1 Nd3 O4 2_756 . 4_555 42.7(2) ?
Nd1 Nd3 O8 2_756 . 5_545 154.76(19) ?
Nd1 Nd3 O8 2_756 . 2_756 32.52(19) ?
Nd1 Nd3 O8 2_756 . 3_746 90.9(3) ?
Nd1 Nd3 O8 2_756 . 8_545 90.5(3) ?
Nd1 Nd3 O9 2_756 . . 113.9(3) ?
Nd2 Nd3 Nd2 5_545 . 5_555 90.03(3) ?
Nd2 Nd3 Nd2 5_545 . 2_756 124.061(19) ?
Nd2 Nd3 Nd3 5_545 . 6_746 56.70(2) ?
Nd2 Nd3 Nd3 5_545 . 6_756 124.45(4) ?
Nd2 Nd3 Nd5 5_545 . . 117.08(2) ?
Nd2 Nd3 V2 5_545 . 1_545 60.00(6) ?
Nd2 Nd3 V2 5_545 . . 125.27(6) ?
Nd2 Nd3 O4 5_545 . 1_545 81.1(3) ?
Nd2 Nd3 O4 5_545 . 4_555 134.4(2) ?
Nd2 Nd3 O8 5_545 . 5_545 28.14(19) ?
Nd2 Nd3 O8 5_545 . 2_756 150.38(19) ?
Nd2 Nd3 O8 5_545 . 3_746 90.8(2) ?
Nd2 Nd3 O8 5_545 . 8_545 90.6(3) ?
Nd2 Nd3 O9 5_545 . . 63.5(3) ?
Nd2 Nd3 Nd2 5_555 . 2_756 124.061(19) ?
Nd2 Nd3 Nd3 5_555 . 6_746 124.45(4) ?
Nd2 Nd3 Nd3 5_555 . 6_756 56.70(2) ?
Nd2 Nd3 Nd5 5_555 . . 117.08(2) ?
Nd2 Nd3 V2 5_555 . 1_545 125.27(6) ?
Nd2 Nd3 V2 5_555 . . 60.00(6) ?
Nd2 Nd3 O4 5_555 . 1_545 134.4(2) ?
Nd2 Nd3 O4 5_555 . 4_555 81.1(3) ?
Nd2 Nd3 O8 5_555 . 5_545 90.6(3) ?
Nd2 Nd3 O8 5_555 . 2_756 90.8(2) ?
Nd2 Nd3 O8 5_555 . 3_746 150.38(19) ?
Nd2 Nd3 O8 5_555 . 8_545 28.14(19) ?
Nd2 Nd3 O9 5_555 . . 63.5(3) ?
Nd2 Nd3 Nd3 2_756 . 6_746 67.36(2) ?
Nd2 Nd3 Nd3 2_756 . 6_756 67.36(2) ?
Nd2 Nd3 Nd5 2_756 . . 87.52(3) ?
Nd2 Nd3 V2 2_756 . 1_545 110.53(6) ?
Nd2 Nd3 V2 2_756 . . 110.53(6) ?
Nd2 Nd3 O4 2_756 . 1_545 96.9(3) ?
Nd2 Nd3 O4 2_756 . 4_555 96.9(3) ?
Nd2 Nd3 O8 2_756 . 5_545 101.6(2) ?
Nd2 Nd3 O8 2_756 . 2_756 37.2(2) ?
Nd2 Nd3 O8 2_756 . 3_746 37.2(2) ?
Nd2 Nd3 O8 2_756 . 8_545 101.6(2) ?
Nd2 Nd3 O9 2_756 . . 166.8(5) ?
Nd3 Nd3 Nd3 6_746 . 6_756 103.99(2) ?
Nd3 Nd3 Nd5 6_746 . . 117.60(3) ?
Nd3 Nd3 V2 6_746 . 1_545 78.28(3) ?
Nd3 Nd3 V2 6_746 . . 175.54(7) ?
Nd3 Nd3 O4 6_746 . 1_545 87.1(2) ?
Nd3 Nd3 O4 6_746 . 4_555 154.2(3) ?
Nd3 Nd3 O8 6_746 . 5_545 38.7(3) ?
Nd3 Nd3 O8 6_746 . 2_756 99.5(2) ?
Nd3 Nd3 O8 6_746 . 3_746 38.0(3) ?
Nd3 Nd3 O8 6_746 . 8_545 102.4(2) ?
Nd3 Nd3 O9 6_746 . . 119.0(2) ?
Nd3 Nd3 Nd5 6_756 . . 117.60(3) ?
Nd3 Nd3 V2 6_756 . 1_545 175.54(7) ?
Nd3 Nd3 V2 6_756 . . 78.28(3) ?
Nd3 Nd3 O4 6_756 . 1_545 154.2(3) ?
Nd3 Nd3 O4 6_756 . 4_555 87.1(2) ?
Nd3 Nd3 O8 6_756 . 5_545 102.4(2) ?
Nd3 Nd3 O8 6_756 . 2_756 38.0(3) ?
Nd3 Nd3 O8 6_756 . 3_746 99.5(2) ?
Nd3 Nd3 O8 6_756 . 8_545 38.7(3) ?
Nd3 Nd3 O9 6_756 . . 119.0(2) ?
Nd5 Nd3 V2 . . 1_545 58.04(5) ?
Nd5 Nd3 V2 . . . 58.04(5) ?
Nd5 Nd3 O4 . . 1_545 38.5(3) ?
Nd5 Nd3 O4 . . 4_555 38.5(3) ?
Nd5 Nd3 O8 . . 5_545 139.2(2) ?
Nd5 Nd3 O8 . . 2_756 88.6(2) ?
Nd5 Nd3 O8 . . 3_746 88.6(2) ?
Nd5 Nd3 O8 . . 8_545 139.2(2) ?
Nd5 Nd3 O9 . . . 79.3(5) ?
V2 Nd3 V2 1_545 . . 99.20(4) ?
V2 Nd3 O4 1_545 . 1_545 21.4(3) ?
V2 Nd3 O4 1_545 . 4_555 89.4(2) ?
V2 Nd3 O8 1_545 . 5_545 81.8(2) ?
V2 Nd3 O8 1_545 . 2_756 138.2(3) ?
V2 Nd3 O8 1_545 . 3_746 79.9(2) ?
V2 Nd3 O8 1_545 . 8_545 145.0(3) ?
V2 Nd3 O9 1_545 . . 62.2(3) ?
V2 Nd3 O4 . . 1_545 89.4(2) ?
V2 Nd3 O4 . . 4_555 21.4(3) ?
V2 Nd3 O8 . . 5_545 145.0(3) ?
V2 Nd3 O8 . . 2_756 79.9(2) ?
V2 Nd3 O8 . . 3_746 138.2(3) ?
V2 Nd3 O8 . . 8_545 81.8(2) ?
V2 Nd3 O9 . . . 62.2(3) ?
O4 Nd3 O4 1_545 . 4_555 74.3(3) ?
O4 Nd3 O8 1_545 . 5_545 100.7(3) ?
O4 Nd3 O8 1_545 . 2_756 118.0(4) ?
O4 Nd3 O8 1_545 . 3_746 74.8(3) ?
O4 Nd3 O8 1_545 . 8_545 161.4(3) ?
O4 Nd3 O9 1_545 . . 72.8(4) ?
O4 Nd3 O8 4_555 . 5_545 161.4(3) ?
O4 Nd3 O8 4_555 . 2_756 74.8(3) ?
O4 Nd3 O8 4_555 . 3_746 118.0(4) ?
O4 Nd3 O8 4_555 . 8_545 100.7(3) ?
O4 Nd3 O9 4_555 . . 72.8(4) ?
O8 Nd3 O8 5_545 . 2_756 122.2(3) ?
O8 Nd3 O8 5_545 . 3_746 76.7(4) ?
O8 Nd3 O8 5_545 . 8_545 78.3(3) ?
O8 Nd3 O9 5_545 . . 88.6(4) ?
O8 Nd3 O8 2_756 . 3_746 74.5(3) ?
O8 Nd3 O8 2_756 . 8_545 76.7(4) ?
O8 Nd3 O9 2_756 . . 141.0(2) ?
O8 Nd3 O8 3_746 . 8_545 122.2(3) ?
O8 Nd3 O9 3_746 . . 141.0(2) ?
O8 Nd3 O9 8_545 . . 88.6(4) ?
Nd1 Nd4 Nd2 . . . 59.72(2) ?
Nd1 Nd4 Nd2 . . 1_565 59.72(2) ?
Nd1 Nd4 Nd2 . . 6_655 171.54(4) ?
Nd1 Nd4 Nd4 . . 6_645 117.17(3) ?
Nd1 Nd4 Nd4 . . 6_655 117.17(3) ?
Nd1 Nd4 Nd5 . . . 58.73(2) ?
Nd1 Nd4 Nd5 . . 1_565 58.73(2) ?
Nd1 Nd4 V1 . . 5_455 88.37(7) ?
Nd1 Nd4 V1 . . 2_755 123.71(5) ?
Nd1 Nd4 V1 . . 2_765 123.71(5) ?
Nd1 Nd4 O3 . . . 97.1(4) ?
Nd1 Nd4 O5 . . . 39.9(2) ?
Nd1 Nd4 O5 . . 4_555 39.9(2) ?
Nd1 Nd4 O7 . . 5_455 90.1(2) ?
Nd1 Nd4 O7 . . 2_755 141.2(2) ?
Nd1 Nd4 O7 . . 3_755 141.2(2) ?
Nd1 Nd4 O7 . . 8_445 90.1(2) ?
Nd2 Nd4 Nd2 . . 1_565 94.03(3) ?
Nd2 Nd4 Nd2 . . 6_655 115.54(2) ?
Nd2 Nd4 Nd4 . . 6_645 57.90(2) ?
Nd2 Nd4 Nd4 . . 6_655 118.08(3) ?
Nd2 Nd4 Nd5 . . . 54.84(2) ?
Nd2 Nd4 Nd5 . . 1_565 118.45(3) ?
Nd2 Nd4 V1 . . 5_455 61.76(4) ?
Nd2 Nd4 V1 . . 2_755 79.27(6) ?
Nd2 Nd4 V1 . . 2_765 167.13(6) ?
Nd2 Nd4 O3 . . . 121.21(19) ?
Nd2 Nd4 O5 . . . 32.6(2) ?
Nd2 Nd4 O5 . . 4_555 95.4(3) ?
Nd2 Nd4 O7 . . 5_455 89.4(2) ?
Nd2 Nd4 O7 . . 2_755 84.6(2) ?
Nd2 Nd4 O7 . . 3_755 144.67(19) ?
Nd2 Nd4 O7 . . 8_445 39.45(18) ?
Nd2 Nd4 Nd2 1_565 . 6_655 115.54(2) ?
Nd2 Nd4 Nd4 1_565 . 6_645 118.08(3) ?
Nd2 Nd4 Nd4 1_565 . 6_655 57.90(2) ?
Nd2 Nd4 Nd5 1_565 . . 118.45(3) ?
Nd2 Nd4 Nd5 1_565 . 1_565 54.84(2) ?
Nd2 Nd4 V1 1_565 . 5_455 61.76(4) ?
Nd2 Nd4 V1 1_565 . 2_755 167.13(6) ?
Nd2 Nd4 V1 1_565 . 2_765 79.27(6) ?
Nd2 Nd4 O3 1_565 . . 121.21(19) ?
Nd2 Nd4 O5 1_565 . . 95.4(3) ?
Nd2 Nd4 O5 1_565 . 4_555 32.6(2) ?
Nd2 Nd4 O7 1_565 . 5_455 39.45(18) ?
Nd2 Nd4 O7 1_565 . 2_755 144.67(19) ?
Nd2 Nd4 O7 1_565 . 3_755 84.6(2) ?
Nd2 Nd4 O7 1_565 . 8_445 89.4(2) ?
Nd2 Nd4 Nd4 6_655 . 6_645 57.64(2) ?
Nd2 Nd4 Nd4 6_655 . 6_655 57.64(2) ?
Nd2 Nd4 Nd5 6_655 . . 125.55(3) ?
Nd2 Nd4 Nd5 6_655 . 1_565 125.55(3) ?
Nd2 Nd4 V1 6_655 . 5_455 83.17(7) ?
Nd2 Nd4 V1 6_655 . 2_755 59.19(5) ?
Nd2 Nd4 V1 6_655 . 2_765 59.19(5) ?
Nd2 Nd4 O3 6_655 . . 91.3(4) ?
Nd2 Nd4 O5 6_655 . . 139.8(2) ?
Nd2 Nd4 O5 6_655 . 4_555 139.8(2) ?
Nd2 Nd4 O7 6_655 . 5_455 82.7(2) ?
Nd2 Nd4 O7 6_655 . 2_755 38.6(2) ?
Nd2 Nd4 O7 6_655 . 3_755 38.6(2) ?
Nd2 Nd4 O7 6_655 . 8_445 82.7(2) ?
Nd4 Nd4 Nd4 6_645 . 6_655 86.451(18) ?
Nd4 Nd4 Nd5 6_645 . . 90.390(11) ?
Nd4 Nd4 Nd5 6_645 . 1_565 172.68(4) ?
Nd4 Nd4 V1 6_645 . 5_455 56.32(4) ?
Nd4 Nd4 V1 6_645 . 2_755 49.07(5) ?
Nd4 Nd4 V1 6_645 . 2_765 115.58(5) ?
Nd4 Nd4 O3 6_645 . . 120.4(2) ?
Nd4 Nd4 O5 6_645 . . 85.8(2) ?
Nd4 Nd4 O5 6_645 . 4_555 143.6(3) ?
Nd4 Nd4 O7 6_645 . 5_455 82.61(19) ?
Nd4 Nd4 O7 6_645 . 2_755 34.7(2) ?
Nd4 Nd4 O7 6_645 . 3_755 91.71(19) ?
Nd4 Nd4 O7 6_645 . 8_445 32.7(2) ?
Nd4 Nd4 Nd5 6_655 . . 172.68(4) ?
Nd4 Nd4 Nd5 6_655 . 1_565 90.390(11) ?
Nd4 Nd4 V1 6_655 . 5_455 56.32(4) ?
Nd4 Nd4 V1 6_655 . 2_755 115.58(5) ?
Nd4 Nd4 V1 6_655 . 2_765 49.07(5) ?
Nd4 Nd4 O3 6_655 . . 120.4(2) ?
Nd4 Nd4 O5 6_655 . . 143.6(3) ?
Nd4 Nd4 O5 6_655 . 4_555 85.8(2) ?
Nd4 Nd4 O7 6_655 . 5_455 32.7(2) ?
Nd4 Nd4 O7 6_655 . 2_755 91.71(19) ?
Nd4 Nd4 O7 6_655 . 3_755 34.7(2) ?
Nd4 Nd4 O7 6_655 . 8_445 82.61(19) ?
Nd5 Nd4 Nd5 . . 1_565 91.97(2) ?
Nd5 Nd4 V1 . . 5_455 116.55(5) ?
Nd5 Nd4 V1 . . 2_755 66.56(4) ?
Nd5 Nd4 V1 . . 2_765 138.03(6) ?
Nd5 Nd4 O3 . . . 66.8(2) ?
Nd5 Nd4 O5 . . . 29.4(3) ?
Nd5 Nd4 O5 . . 4_555 92.8(2) ?
Nd5 Nd4 O7 . . 5_455 140.3(2) ?
Nd5 Nd4 O7 . . 2_755 89.43(19) ?
Nd5 Nd4 O7 . . 3_755 152.2(2) ?
Nd5 Nd4 O7 . . 8_445 91.17(19) ?
Nd5 Nd4 V1 1_565 . 5_455 116.55(5) ?
Nd5 Nd4 V1 1_565 . 2_755 138.03(6) ?
Nd5 Nd4 V1 1_565 . 2_765 66.56(4) ?
Nd5 Nd4 O3 1_565 . . 66.8(2) ?
Nd5 Nd4 O5 1_565 . . 92.8(2) ?
Nd5 Nd4 O5 1_565 . 4_555 29.4(3) ?
Nd5 Nd4 O7 1_565 . 5_455 91.17(19) ?
Nd5 Nd4 O7 1_565 . 2_755 152.2(2) ?
Nd5 Nd4 O7 1_565 . 3_755 89.43(19) ?
Nd5 Nd4 O7 1_565 . 8_445 140.3(2) ?
V1 Nd4 V1 5_455 . 2_755 105.39(6) ?
V1 Nd4 V1 5_455 . 2_765 105.39(6) ?
V1 Nd4 O3 5_455 . . 174.5(4) ?
V1 Nd4 O5 5_455 . . 90.3(2) ?
V1 Nd4 O5 5_455 . 4_555 90.3(2) ?
V1 Nd4 O7 5_455 . 5_455 31.4(2) ?
V1 Nd4 O7 5_455 . 2_755 87.2(2) ?
V1 Nd4 O7 5_455 . 3_755 87.2(2) ?
V1 Nd4 O7 5_455 . 8_445 31.4(2) ?
V1 Nd4 V1 2_755 . 2_765 105.03(8) ?
V1 Nd4 O3 2_755 . . 71.5(2) ?
V1 Nd4 O5 2_755 . . 84.9(3) ?
V1 Nd4 O5 2_755 . 4_555 158.0(2) ?
V1 Nd4 O7 2_755 . 5_455 128.74(19) ?
V1 Nd4 O7 2_755 . 2_755 24.67(19) ?
V1 Nd4 O7 2_755 . 3_755 94.5(2) ?
V1 Nd4 O7 2_755 . 8_445 78.4(2) ?
V1 Nd4 O3 2_765 . . 71.5(2) ?
V1 Nd4 O5 2_765 . . 158.0(2) ?
V1 Nd4 O5 2_765 . 4_555 84.9(3) ?
V1 Nd4 O7 2_765 . 5_455 78.4(2) ?
V1 Nd4 O7 2_765 . 2_755 94.5(2) ?
V1 Nd4 O7 2_765 . 3_755 24.67(19) ?
V1 Nd4 O7 2_765 . 8_445 128.74(19) ?
O3 Nd4 O5 . . . 93.9(4) ?
O3 Nd4 O5 . . 4_555 93.9(4) ?
O3 Nd4 O7 . . 5_455 147.9(2) ?
O3 Nd4 O7 . . 2_755 88.5(4) ?
O3 Nd4 O7 . . 3_755 88.5(4) ?
O3 Nd4 O7 . . 8_445 147.9(2) ?
O5 Nd4 O5 . . 4_555 79.6(3) ?
O5 Nd4 O7 . . 5_455 110.9(3) ?
O5 Nd4 O7 . . 2_755 101.7(3) ?
O5 Nd4 O7 . . 3_755 177.2(3) ?
O5 Nd4 O7 . . 8_445 72.0(3) ?
O5 Nd4 O7 4_555 . 5_455 72.0(3) ?
O5 Nd4 O7 4_555 . 2_755 177.2(3) ?
O5 Nd4 O7 4_555 . 3_755 101.7(3) ?
O5 Nd4 O7 4_555 . 8_445 110.9(3) ?
O7 Nd4 O7 5_455 . 2_755 105.2(3) ?
O7 Nd4 O7 5_455 . 3_755 67.4(3) ?
O7 Nd4 O7 5_455 . 8_445 62.7(3) ?
O7 Nd4 O7 2_755 . 3_755 76.9(3) ?
O7 Nd4 O7 2_755 . 8_445 67.4(3) ?
O7 Nd4 O7 3_755 . 8_445 105.2(3) ?
Nd1 Nd5 Nd1 1_545 . . 99.80(4) ?
Nd1 Nd5 Nd1 1_545 . 2_746 57.88(2) ?
Nd1 Nd5 Nd1 1_545 . 2_756 124.17(4) ?
Nd1 Nd5 Nd2 1_545 . . 61.29(2) ?
Nd1 Nd5 Nd3 1_545 . . 118.93(2) ?
Nd1 Nd5 Nd4 1_545 . 1_545 55.89(2) ?
Nd1 Nd5 Nd4 1_545 . . 122.65(3) ?
Nd1 Nd5 Nd5 1_545 . 2_756 65.75(3) ?
Nd1 Nd5 V2 1_545 . 1_545 79.67(5) ?
Nd1 Nd5 V2 1_545 . . 176.77(5) ?
Nd1 Nd5 O1 1_545 . 1_545 37.64(15) ?
Nd1 Nd5 O1 1_545 . 3_756 98.1(2) ?
Nd1 Nd5 O4 1_545 . 1_545 88.8(3) ?
Nd1 Nd5 O4 1_545 . 4_555 155.1(2) ?
Nd1 Nd5 O5 1_545 . . 99.3(2) ?
Nd1 Nd5 O5 1_545 . 4_545 38.0(2) ?
Nd1 Nd5 O6 1_545 . . 115.7(2) ?
Nd1 Nd5 Nd1 . . 2_746 124.17(4) ?
Nd1 Nd5 Nd1 . . 2_756 57.88(2) ?
Nd1 Nd5 Nd2 . . . 61.29(2) ?
Nd1 Nd5 Nd3 . . . 118.93(2) ?
Nd1 Nd5 Nd4 . . 1_545 122.65(3) ?
Nd1 Nd5 Nd4 . . . 55.89(2) ?
Nd1 Nd5 Nd5 . . 2_756 65.75(3) ?
Nd1 Nd5 V2 . . 1_545 176.77(5) ?
Nd1 Nd5 V2 . . . 79.67(5) ?
Nd1 Nd5 O1 . . 1_545 98.1(2) ?
Nd1 Nd5 O1 . . 3_756 37.64(15) ?
Nd1 Nd5 O4 . . 1_545 155.1(2) ?
Nd1 Nd5 O4 . . 4_555 88.8(3) ?
Nd1 Nd5 O5 . . . 38.0(2) ?
Nd1 Nd5 O5 . . 4_545 99.3(2) ?
Nd1 Nd5 O6 . . . 115.7(2) ?
Nd1 Nd5 Nd1 2_746 . 2_756 91.24(2) ?
Nd1 Nd5 Nd2 2_746 . . 118.88(3) ?
Nd1 Nd5 Nd3 2_746 . . 61.38(2) ?
Nd1 Nd5 Nd4 2_746 . 1_545 88.394(11) ?
Nd1 Nd5 Nd4 2_746 . . 179.47(3) ?
Nd1 Nd5 Nd5 2_746 . 2_756 58.42(2) ?
Nd1 Nd5 V2 2_746 . 1_545 52.85(5) ?
Nd1 Nd5 V2 2_746 . . 119.77(5) ?
Nd1 Nd5 O1 2_746 . 1_545 31.70(12) ?
Nd1 Nd5 O1 2_746 . 3_756 91.2(2) ?
Nd1 Nd5 O4 2_746 . 1_545 43.2(3) ?
Nd1 Nd5 O4 2_746 . 4_555 98.0(2) ?
Nd1 Nd5 O5 2_746 . . 152.3(3) ?
Nd1 Nd5 O5 2_746 . 4_545 89.8(2) ?
Nd1 Nd5 O6 2_746 . . 120.1(2) ?
Nd1 Nd5 Nd2 2_756 . . 118.88(3) ?
Nd1 Nd5 Nd3 2_756 . . 61.38(2) ?
Nd1 Nd5 Nd4 2_756 . 1_545 179.47(3) ?
Nd1 Nd5 Nd4 2_756 . . 88.394(11) ?
Nd1 Nd5 Nd5 2_756 . 2_756 58.42(2) ?
Nd1 Nd5 V2 2_756 . 1_545 119.77(5) ?
Nd1 Nd5 V2 2_756 . . 52.85(5) ?
Nd1 Nd5 O1 2_756 . 1_545 91.2(2) ?
Nd1 Nd5 O1 2_756 . 3_756 31.70(12) ?
Nd1 Nd5 O4 2_756 . 1_545 98.0(2) ?
Nd1 Nd5 O4 2_756 . 4_555 43.2(3) ?
Nd1 Nd5 O5 2_756 . . 89.8(2) ?
Nd1 Nd5 O5 2_756 . 4_545 152.3(3) ?
Nd1 Nd5 O6 2_756 . . 120.1(2) ?
Nd2 Nd5 Nd3 . . . 179.54(4) ?
Nd2 Nd5 Nd4 . . 1_545 61.64(2) ?
Nd2 Nd5 Nd4 . . . 61.64(2) ?
Nd2 Nd5 Nd5 . . 2_756 92.16(4) ?
Nd2 Nd5 V2 . . 1_545 120.74(4) ?
Nd2 Nd5 V2 . . . 120.74(4) ?
Nd2 Nd5 O1 . . 1_545 91.71(4) ?
Nd2 Nd5 O1 . . 3_756 91.71(4) ?
Nd2 Nd5 O4 . . 1_545 141.1(2) ?
Nd2 Nd5 O4 . . 4_555 141.1(2) ?
Nd2 Nd5 O5 . . . 39.5(2) ?
Nd2 Nd5 O5 . . 4_545 39.5(2) ?
Nd2 Nd5 O6 . . . 90.6(4) ?
Nd3 Nd5 Nd4 . . 1_545 118.10(3) ?
Nd3 Nd5 Nd4 . . . 118.10(3) ?
Nd3 Nd5 Nd5 . . 2_756 88.30(3) ?
Nd3 Nd5 V2 . . 1_545 59.05(4) ?
Nd3 Nd5 V2 . . . 59.05(4) ?
Nd3 Nd5 O1 . . 1_545 88.65(3) ?
Nd3 Nd5 O1 . . 3_756 88.65(3) ?
Nd3 Nd5 O4 . . 1_545 38.7(2) ?
Nd3 Nd5 O4 . . 4_555 38.7(2) ?
Nd3 Nd5 O5 . . . 140.4(2) ?
Nd3 Nd5 O5 . . 4_545 140.4(2) ?
Nd3 Nd5 O6 . . . 89.0(4) ?
Nd4 Nd5 Nd4 1_545 . . 91.97(2) ?
Nd4 Nd5 Nd5 1_545 . 2_756 121.64(3) ?
Nd4 Nd5 V2 1_545 . 1_545 59.70(4) ?
Nd4 Nd5 V2 1_545 . . 127.07(6) ?
Nd4 Nd5 O1 1_545 . 1_545 88.7(2) ?
Nd4 Nd5 O1 1_545 . 3_756 148.68(13) ?
Nd4 Nd5 O4 1_545 . 1_545 81.5(2) ?
Nd4 Nd5 O4 1_545 . 4_555 136.5(3) ?
Nd4 Nd5 O5 1_545 . . 90.7(2) ?
Nd4 Nd5 O5 1_545 . 4_545 28.1(3) ?
Nd4 Nd5 O6 1_545 . . 59.8(2) ?
Nd4 Nd5 Nd5 . . 2_756 121.64(3) ?
Nd4 Nd5 V2 . . 1_545 127.07(6) ?
Nd4 Nd5 V2 . . . 59.70(4) ?
Nd4 Nd5 O1 . . 1_545 148.68(13) ?
Nd4 Nd5 O1 . . 3_756 88.7(2) ?
Nd4 Nd5 O4 . . 1_545 136.5(3) ?
Nd4 Nd5 O4 . . 4_555 81.5(2) ?
Nd4 Nd5 O5 . . . 28.1(3) ?
Nd4 Nd5 O5 . . 4_545 90.7(2) ?
Nd4 Nd5 O6 . . . 59.8(2) ?
Nd5 Nd5 V2 2_756 . 1_545 111.26(5) ?
Nd5 Nd5 V2 2_756 . . 111.26(5) ?
Nd5 Nd5 O1 2_756 . 1_545 37.6(3) ?
Nd5 Nd5 O1 2_756 . 3_756 37.6(3) ?
Nd5 Nd5 O4 2_756 . 1_545 97.5(2) ?
Nd5 Nd5 O4 2_756 . 4_555 97.5(2) ?
Nd5 Nd5 O5 2_756 . . 99.4(2) ?
Nd5 Nd5 O5 2_756 . 4_545 99.4(2) ?
Nd5 Nd5 O6 2_756 . . 177.3(4) ?
V2 Nd5 V2 1_545 . . 100.68(7) ?
V2 Nd5 O1 1_545 . 1_545 79.5(2) ?
V2 Nd5 O1 1_545 . 3_756 139.18(16) ?
V2 Nd5 O4 1_545 . 1_545 22.1(2) ?
V2 Nd5 O4 1_545 . 4_555 90.4(3) ?
V2 Nd5 O5 1_545 . . 145.2(2) ?
V2 Nd5 O5 1_545 . 4_545 82.2(2) ?
V2 Nd5 O6 1_545 . . 67.2(2) ?
V2 Nd5 O1 . . 1_545 139.18(16) ?
V2 Nd5 O1 . . 3_756 79.5(2) ?
V2 Nd5 O4 . . 1_545 90.4(3) ?
V2 Nd5 O4 . . 4_555 22.1(2) ?
V2 Nd5 O5 . . . 82.2(2) ?
V2 Nd5 O5 . . 4_545 145.2(2) ?
V2 Nd5 O6 . . . 67.2(2) ?
O1 Nd5 O1 1_545 . 3_756 75.1(4) ?
O1 Nd5 O4 1_545 . 1_545 74.6(3) ?
O1 Nd5 O4 1_545 . 4_555 118.3(2) ?
O1 Nd5 O5 1_545 . . 120.6(3) ?
O1 Nd5 O5 1_545 . 4_545 75.6(3) ?
O1 Nd5 O6 1_545 . . 142.4(3) ?
O1 Nd5 O4 3_756 . 1_545 118.3(2) ?
O1 Nd5 O4 3_756 . 4_555 74.6(3) ?
O1 Nd5 O5 3_756 . . 75.6(3) ?
O1 Nd5 O5 3_756 . 4_545 120.6(3) ?
O1 Nd5 O6 3_756 . . 142.4(3) ?
O4 Nd5 O4 1_545 . 4_555 74.7(4) ?
O4 Nd5 O5 1_545 . . 163.0(3) ?
O4 Nd5 O5 1_545 . 4_545 101.7(3) ?
O4 Nd5 O6 1_545 . . 80.3(4) ?
O4 Nd5 O5 4_555 . . 101.7(3) ?
O4 Nd5 O5 4_555 . 4_545 163.0(3) ?
O4 Nd5 O6 4_555 . . 80.3(4) ?
O5 Nd5 O5 . . 4_545 76.8(3) ?
O5 Nd5 O6 . . . 82.7(4) ?
O5 Nd5 O6 4_545 . . 82.7(4) ?
Nd2 V1 Nd2 5_545 . 5_555 100.26(6) ?
Nd2 V1 Nd4 5_545 . 5_545 67.56(5) ?
Nd2 V1 Nd4 5_545 . 2_745 64.64(3) ?
Nd2 V1 Nd4 5_545 . 2_755 142.16(11) ?
Nd2 V1 O6 5_545 . 2_755 129.87(3) ?
Nd2 V1 O7 5_545 . . 112.3(3) ?
Nd2 V1 O7 5_545 . 4_545 35.2(3) ?
Nd2 V1 O9 5_545 . . 77.0(4) ?
Nd2 V1 Li1 5_545 . 1_545 90.0(14) ?
Nd2 V1 Li1 5_545 . 3_755 135.9(11) ?
Nd2 V1 Nd4 5_555 . 5_545 67.56(5) ?
Nd2 V1 Nd4 5_555 . 2_745 142.16(11) ?
Nd2 V1 Nd4 5_555 . 2_755 64.64(3) ?
Nd2 V1 O6 5_555 . 2_755 129.87(3) ?
Nd2 V1 O7 5_555 . . 35.2(3) ?
Nd2 V1 O7 5_555 . 4_545 112.3(3) ?
Nd2 V1 O9 5_555 . . 77.0(4) ?
Nd2 V1 Li1 5_555 . 1_545 135.9(11) ?
Nd2 V1 Li1 5_555 . 3_755 90.0(14) ?
Nd4 V1 Nd4 5_545 . 2_745 74.61(7) ?
Nd4 V1 Nd4 5_545 . 2_755 74.61(7) ?
Nd4 V1 O6 5_545 . 2_755 127.2(9) ?
Nd4 V1 O7 5_545 . . 51.3(3) ?
Nd4 V1 O7 5_545 . 4_545 51.3(3) ?
Nd4 V1 O9 5_545 . . 123.0(6) ?
Nd4 V1 Li1 5_545 . 1_545 152.0(16) ?
Nd4 V1 Li1 5_545 . 3_755 152.0(16) ?
Nd4 V1 Nd4 2_745 . 2_755 105.03(11) ?
Nd4 V1 O6 2_745 . 2_755 74.0(5) ?
Nd4 V1 O7 2_745 . . 115.6(4) ?
Nd4 V1 O7 2_745 . 4_545 36.4(3) ?
Nd4 V1 O9 2_745 . . 127.15(8) ?
Nd4 V1 Li1 2_745 . 1_545 80.8(13) ?
Nd4 V1 Li1 2_745 . 3_755 125.6(11) ?
Nd4 V1 O6 2_755 . 2_755 74.0(5) ?
Nd4 V1 O7 2_755 . . 36.4(3) ?
Nd4 V1 O7 2_755 . 4_545 115.6(4) ?
Nd4 V1 O9 2_755 . . 127.15(8) ?
Nd4 V1 Li1 2_755 . 1_545 125.6(11) ?
Nd4 V1 Li1 2_755 . 3_755 80.8(13) ?
O6 V1 O7 2_755 . . 110.4(6) ?
O6 V1 O7 2_755 . 4_545 110.4(6) ?
O6 V1 O9 2_755 . . 109.8(11) ?
O6 V1 Li1 2_755 . 1_545 55.4(9) ?
O6 V1 Li1 2_755 . 3_755 55.4(9) ?
O7 V1 O7 . . 4_545 102.5(5) ?
O7 V1 O9 . . . 111.8(5) ?
O7 V1 Li1 . . 1_545 156.2(16) ?
O7 V1 Li1 . . 3_755 100.7(16) ?
O7 V1 O9 4_545 . . 111.8(5) ?
O7 V1 Li1 4_545 . 1_545 100.7(16) ?
O7 V1 Li1 4_545 . 3_755 156.2(16) ?
O9 V1 Li1 . . 1_545 63.6(6) ?
O9 V1 Li1 . . 3_755 63.6(6) ?
Li1 V1 Li1 1_545 . 3_755 56(2) ?
Nd1 V2 Nd3 2_756 . . 67.98(5) ?
Nd1 V2 Nd3 2_756 . 1_565 67.98(5) ?
Nd1 V2 Nd5 2_756 . . 67.85(6) ?
Nd1 V2 Nd5 2_756 . 1_565 67.85(6) ?
Nd1 V2 O2 2_756 . . 127.3(4) ?
Nd1 V2 O3 2_756 . . 126.0(7) ?
Nd1 V2 O4 2_756 . . 52.9(4) ?
Nd1 V2 O4 2_756 . 4_555 52.9(4) ?
Nd1 V2 Li1 2_756 . . 150.4(15) ?
Nd1 V2 Li1 2_756 . 3_755 150.4(15) ?
Nd3 V2 Nd3 . . 1_565 99.20(6) ?
Nd3 V2 Nd5 . . . 62.91(3) ?
Nd3 V2 Nd5 . . 1_565 135.82(10) ?
Nd3 V2 O2 . . . 78.8(3) ?
Nd3 V2 O3 . . . 130.40(3) ?
Nd3 V2 O4 . . . 111.8(3) ?
Nd3 V2 O4 . . 4_555 32.6(4) ?
Nd3 V2 Li1 . . . 138.3(11) ?
Nd3 V2 Li1 . . 3_755 90.5(13) ?
Nd3 V2 Nd5 1_565 . . 135.82(10) ?
Nd3 V2 Nd5 1_565 . 1_565 62.91(3) ?
Nd3 V2 O2 1_565 . . 78.8(3) ?
Nd3 V2 O3 1_565 . . 130.40(3) ?
Nd3 V2 O4 1_565 . . 32.6(4) ?
Nd3 V2 O4 1_565 . 4_555 111.8(3) ?
Nd3 V2 Li1 1_565 . . 90.5(13) ?
Nd3 V2 Li1 1_565 . 3_755 138.3(11) ?
Nd5 V2 Nd5 . . 1_565 100.68(10) ?
Nd5 V2 O2 . . . 129.65(5) ?
Nd5 V2 O3 . . . 78.8(4) ?
Nd5 V2 O4 . . . 113.3(4) ?
Nd5 V2 O4 . . 4_555 33.7(3) ?
Nd5 V2 Li1 . . . 130.6(10) ?
Nd5 V2 Li1 . . 3_755 84.5(13) ?
Nd5 V2 O2 1_565 . . 129.65(5) ?
Nd5 V2 O3 1_565 . . 78.8(4) ?
Nd5 V2 O4 1_565 . . 33.7(3) ?
Nd5 V2 O4 1_565 . 4_555 113.3(4) ?
Nd5 V2 Li1 1_565 . . 84.5(13) ?
Nd5 V2 Li1 1_565 . 3_755 130.6(10) ?
O2 V2 O3 . . . 106.7(8) ?
O2 V2 O4 . . . 110.6(5) ?
O2 V2 O4 . . 4_555 110.6(5) ?
O2 V2 Li1 . . . 63.3(5) ?
O2 V2 Li1 . . 3_755 63.3(5) ?
O3 V2 O4 . . . 111.7(5) ?
O3 V2 O4 . . 4_555 111.7(5) ?
O3 V2 Li1 . . . 53.9(8) ?
O3 V2 Li1 . . 3_755 53.9(8) ?
O4 V2 O4 . . 4_555 105.8(5) ?
O4 V2 Li1 . . . 98.0(16) ?
O4 V2 Li1 . . 3_755 155.9(16) ?
O4 V2 Li1 4_555 . . 155.9(16) ?
O4 V2 Li1 4_555 . 3_755 98.0(16) ?
Li1 V2 Li1 . . 3_755 58(2) ?
Nd1 O1 Nd1 . . 2_756 104.1(5) ?
Nd1 O1 Nd5 . . 1_565 106.36(3) ?
Nd1 O1 Nd5 . . 2_766 117.92(4) ?
Nd1 O1 Nd5 2_756 . 1_565 117.92(4) ?
Nd1 O1 Nd5 2_756 . 2_766 106.36(3) ?
Nd5 O1 Nd5 1_565 . 2_766 104.9(5) ?
Nd2 O2 V2 5_555 . . 137.6(7) ?
Nd4 O3 V2 . . . 135.9(10) ?
Nd1 O4 Nd3 2_756 . 1_565 99.6(3) ?
Nd1 O4 Nd5 2_756 . 1_565 98.8(4) ?
Nd1 O4 V2 2_756 . . 98.0(5) ?
Nd3 O4 Nd5 1_565 . 1_565 102.7(4) ?
Nd3 O4 V2 1_565 . . 126.1(6) ?
Nd5 O4 V2 1_565 . . 124.2(4) ?
Nd1 O5 Nd2 . . . 104.7(4) ?
Nd1 O5 Nd4 . . . 103.5(4) ?
Nd1 O5 Nd5 . . . 105.4(3) ?
Nd2 O5 Nd4 . . . 117.0(3) ?
Nd2 O5 Nd5 . . . 102.0(3) ?
Nd4 O5 Nd5 . . . 122.5(5) ?
Nd5 O6 V1 . . 2_755 139.1(13) ?
Nd2 O7 Nd4 5_555 . 5_545 100.1(2) ?
Nd2 O7 Nd4 5_555 . 2_755 104.3(3) ?
Nd2 O7 V1 5_555 . . 121.7(5) ?
Nd4 O7 Nd4 5_545 . 2_755 112.6(4) ?
Nd4 O7 V1 5_545 . . 97.3(4) ?
Nd4 O7 V1 2_755 . . 119.0(3) ?
Nd1 O8 Nd2 . . . 105.9(4) ?
Nd1 O8 Nd3 . . 5_455 103.8(3) ?
Nd1 O8 Nd3 . . 2_756 116.2(3) ?
Nd2 O8 Nd3 . . 5_455 123.7(3) ?
Nd2 O8 Nd3 . . 2_756 104.7(3) ?
Nd3 O8 Nd3 5_455 . 2_756 103.3(4) ?
Nd3 O9 V1 . . . 139.0(10) ?
V1 Li1 V1 1_565 . 2_765 124(3) ?
V1 Li1 V2 1_565 . . 97.95(9) ?
V1 Li1 V2 1_565 . 2_755 108.40(11) ?
V1 Li1 Li1 1_565 . 3_755 117.9(16) ?
V1 Li1 Li1 1_565 . 3_765 62.1(16) ?
V1 Li1 V2 2_765 . . 108.40(11) ?
V1 Li1 V2 2_765 . 2_755 97.95(9) ?
V1 Li1 Li1 2_765 . 3_755 117.9(16) ?
V1 Li1 Li1 2_765 . 3_765 62.1(16) ?
V2 Li1 V2 . . 2_755 122(3) ?
V2 Li1 Li1 . . 3_755 61.0(15) ?
V2 Li1 Li1 . . 3_765 119.0(15) ?
V2 Li1 Li1 2_755 . 3_755 61.0(15) ?
V2 Li1 Li1 2_755 . 3_765 119.0(15) ?
Li1 Li1 Li1 3_755 . 3_765 180 ?

loop_
_geom_bond_atom_site_label_1
_geom_bond_atom_site_label_2
_geom_bond_site_symmetry_1
_geom_bond_site_symmetry_2
_geom_bond_distance
_geom_bond_publ_flag
Nd1 Nd1 . 2_756 3.7950(13) ?
Nd1 Nd2 . . 3.8010(7) ?
Nd1 Nd2 . 1_565 3.8010(7) ?
Nd1 Nd3 . 5_455 3.7495(15) ?
Nd1 Nd3 . 2_756 4.0790(13) ?
Nd1 Nd3 . 2_766 4.0790(13) ?
Nd1 Nd4 . . 3.6633(15) ?
Nd1 Nd5 . . 3.7813(12) ?
Nd1 Nd5 . 1_565 3.7813(12) ?
Nd1 Nd5 . 2_756 4.0469(8) ?
Nd1 Nd5 . 2_766 4.0469(8) ?
Nd1 V2 . 2_756 3.483(4) ?
Nd1 O1 . . 2.407(8) ?
Nd1 O1 . 3_756 2.407(8) ?
Nd1 O4 . 2_756 2.805(11) ?
Nd1 O4 . 3_756 2.805(11) ?
Nd1 O5 . . 2.414(9) ?
Nd1 O5 . 4_555 2.414(9) ?
Nd1 O8 . . 2.444(9) ?
Nd1 O8 . 4_555 2.444(9) ?
Nd2 Nd3 . 5_445 4.0893(13) ?
Nd2 Nd3 . 5_455 4.0893(13) ?
Nd2 Nd3 . 2_756 3.7035(15) ?
Nd2 Nd4 . 1_545 3.9538(12) ?
Nd2 Nd4 . . 3.9538(12) ?
Nd2 Nd4 . 6_645 3.9653(14) ?
Nd2 Nd5 . . 3.6735(15) ?
Nd2 V1 . 5_445 3.7687(18) ?
Nd2 V1 . 5_455 3.7687(18) ?
Nd2 O2 . 5_445 2.551(14) ?
Nd2 O5 . . 2.387(9) ?
Nd2 O5 . 4_545 2.387(9) ?
Nd2 O7 . 5_445 2.552(9) ?
Nd2 O7 . 8_445 2.552(9) ?
Nd2 O8 . . 2.318(10) ?
Nd2 O8 . 4_545 2.318(10) ?
Nd3 Nd3 . 6_746 3.6707(7) ?
Nd3 Nd3 . 6_756 3.6707(7) ?
Nd3 Nd5 . . 3.9427(14) ?
Nd3 V2 . 1_545 3.7981(17) ?
Nd3 V2 . . 3.7981(17) ?
Nd3 O4 . 1_545 2.530(10) ?
Nd3 O4 . 4_555 2.530(10) ?
Nd3 O8 . 5_545 2.321(10) ?
Nd3 O8 . 2_756 2.359(10) ?
Nd3 O8 . 3_746 2.359(10) ?
Nd3 O8 . 8_545 2.321(10) ?
Nd3 O9 . . 2.70(2) ?
Nd4 Nd4 . 6_645 4.2233(8) ?
Nd4 Nd4 . 6_655 4.2233(8) ?
Nd4 Nd5 . . 4.0220(8) ?
Nd4 Nd5 . 1_565 4.0220(8) ?
Nd4 V1 . 5_455 3.309(4) ?
Nd4 V1 . 2_755 3.645(3) ?
Nd4 V1 . 2_765 3.645(3) ?
Nd4 O3 . . 2.487(18) ?
Nd4 O5 . . 2.249(9) ?
Nd4 O5 . 4_555 2.249(9) ?
Nd4 O7 . 5_455 2.604(9) ?
Nd4 O7 . 2_755 2.470(9) ?
Nd4 O7 . 3_755 2.470(9) ?
Nd4 O7 . 8_445 2.604(9) ?
Nd5 Nd5 . 2_756 3.6722(17) ?
Nd5 V2 . 1_545 3.757(3) ?
Nd5 V2 . . 3.757(3) ?
Nd5 O1 . 1_545 2.316(8) ?
Nd5 O1 . 3_756 2.316(8) ?
Nd5 O4 . 1_545 2.519(11) ?
Nd5 O4 . 4_555 2.519(11) ?
Nd5 O5 . . 2.338(8) ?
Nd5 O5 . 4_545 2.338(8) ?
Nd5 O6 . . 2.81(2) ?
V1 O6 . 2_755 1.669(16) ?
V1 O7 . . 1.739(10) ?
V1 O7 . 4_545 1.739(10) ?
V1 O9 . . 1.66(3) ?
V1 Li1 . 1_545 3.00(4) ?
V1 Li1 . 3_755 3.00(4) ?
V2 O2 . . 1.675(19) ?
V2 O3 . . 1.684(13) ?
V2 O4 . . 1.711(11) ?
V2 O4 . 4_555 1.711(11) ?
V2 Li1 . . 3.07(5) ?
V2 Li1 . 3_755 3.07(5) ?
Li1 Li1 . 3_755 2.98(13) ?
Li1 Li1 . 3_765 2.81(13) ?

loop_
_geom_hbond_atom_site_label_D
_geom_hbond_atom_site_label_H
_geom_hbond_atom_site_label_A
_geom_hbond_site_symmetry_D
_geom_hbond_site_symmetry_H
_geom_hbond_site_symmetry_A
_geom_hbond_distance_DH
_geom_hbond_distance_HA
_geom_hbond_distance_DA
_geom_hbond_angle_DHA
_geom_hbond_publ_flag
? ? ? ? ? ? ? ? ? ? ?

loop_
_geom_torsion_atom_site_label_1
_geom_torsion_atom_site_label_2
_geom_torsion_atom_site_label_3
_geom_torsion_atom_site_label_4
_geom_torsion_site_symmetry_1
_geom_torsion_site_symmetry_2
_geom_torsion_site_symmetry_3
_geom_torsion_site_symmetry_4
_geom_torsion
_geom_torsion_publ_flag
? ? ? ? ? ? ? ? ? ?

loop_
_restr_angle_atom_site_label_1
_restr_angle_site_symmetry_1
_restr_angle_atom_site_label_2
_restr_angle_site_symmetry_2
_restr_angle_atom_site_label_3
_restr_angle_site_symmetry_3
_restr_angle_target
_restr_angle_target_weight_param
? ? ? ? ? ? ? ?

loop_
_restr_distance_atom_site_label_1
_restr_distance_site_symmetry_1
_restr_distance_atom_site_label_2
_restr_distance_site_symmetry_2
_restr_distance_target
_restr_distance_target_weight_param
? ? ? ? ? ?

loop_
_restr_equal_angle_atom_site_label_1
_restr_equal_angle_site_symmetry_1
_restr_equal_angle_atom_site_label_2
_restr_equal_angle_site_symmetry_2
_restr_equal_angle_atom_site_label_3
_restr_equal_angle_site_symmetry_3
_restr_equal_angle_class_class_id
_restr_equal_angle_class_target_weight_param
? ? ? ? ? ? ? ?

loop_
_restr_equal_distance_atom_site_label_1
_restr_equal_distance_site_symmetry_1
_restr_equal_distance_atom_site_label_2
_restr_equal_distance_site_symmetry_2
_restr_equal_distance_class_class_id
_restr_equal_distance_class_target_weight_param
? ? ? ? ? ?

loop_
_restr_equal_torsion_atom_site_label_1
_restr_equal_torsion_site_symmetry_1
_restr_equal_torsion_atom_site_label_2
_restr_equal_torsion_site_symmetry_2
_restr_equal_torsion_atom_site_label_3
_restr_equal_torsion_site_symmetry_3
_restr_equal_torsion_atom_site_label_4
_restr_equal_torsion_site_symmetry_4
_restr_equal_torsion_class_class_id
_restr_equal_torsion_class_target_weight_param
? ? ? ? ? ? ? ? ? ?

loop_
_restr_torsion_atom_site_label_1
_restr_torsion_site_symmetry_1
_restr_torsion_atom_site_label_2
_restr_torsion_site_symmetry_2
_restr_torsion_atom_site_label_3
_restr_torsion_site_symmetry_3
_restr_torsion_atom_site_label_4
_restr_torsion_site_symmetry_4
_restr_torsion_angle_target
_restr_torsion_weight_param
? ? ? ? ? ? ? ? ? ?

loop_
_twin_individual_id
_twin_individual_mass_fraction_refined
_twin_individual_twin_matrix_11
_twin_individual_twin_matrix_12
_twin_individual_twin_matrix_13
_twin_individual_twin_matrix_21
_twin_individual_twin_matrix_22
_twin_individual_twin_matrix_23
_twin_individual_twin_matrix_31
_twin_individual_twin_matrix_32
_twin_individual_twin_matrix_33
? ? ? ? ? ? ? ? ? ? ?

loop_
_jana_atom_site_adp_c_label
_jana_atom_site_adp_c_type_symbol
_jana_atom_site_adp_c_111
_jana_atom_site_adp_c_112
_jana_atom_site_adp_c_113
_jana_atom_site_adp_c_122
_jana_atom_site_adp_c_123
_jana_atom_site_adp_c_133
_jana_atom_site_adp_c_222
_jana_atom_site_adp_c_223
_jana_atom_site_adp_c_233
_jana_atom_site_adp_c_333
? ? ? ? ? ? ? ? ? ? ? ?

loop_
_jana_atom_site_adp_d_label
_jana_atom_site_adp_d_type_symbol
_jana_atom_site_adp_d_1111
_jana_atom_site_adp_d_1112
_jana_atom_site_adp_d_1113
_jana_atom_site_adp_d_1122
_jana_atom_site_adp_d_1123
_jana_atom_site_adp_d_1133
_jana_atom_site_adp_d_1222
_jana_atom_site_adp_d_1223
_jana_atom_site_adp_d_1233
_jana_atom_site_adp_d_1333
_jana_atom_site_adp_d_2222
_jana_atom_site_adp_d_2223
_jana_atom_site_adp_d_2233
_jana_atom_site_adp_d_2333
_jana_atom_site_adp_d_3333
? ? ? ? ? ? ? ? ? ? ? ? ? ? ? ? ?

loop_
_jana_atom_site_adp_e_label
_jana_atom_site_adp_e_type_symbol
_jana_atom_site_adp_e_11111
_jana_atom_site_adp_e_11112
_jana_atom_site_adp_e_11113
_jana_atom_site_adp_e_11122
_jana_atom_site_adp_e_11123
_jana_atom_site_adp_e_11133
_jana_atom_site_adp_e_11222
_jana_atom_site_adp_e_11223
_jana_atom_site_adp_e_11233
_jana_atom_site_adp_e_11333
_jana_atom_site_adp_e_12222
_jana_atom_site_adp_e_12223
_jana_atom_site_adp_e_12233
_jana_atom_site_adp_e_12333
_jana_atom_site_adp_e_13333
_jana_atom_site_adp_e_22222
_jana_atom_site_adp_e_22223
_jana_atom_site_adp_e_22233
_jana_atom_site_adp_e_22333
_jana_atom_site_adp_e_23333
_jana_atom_site_adp_e_33333
? ? ? ? ? ? ? ? ? ? ? ? ? ? ? ? ? ? ? ? ? ? ?

loop_
_jana_atom_site_adp_f_label
_jana_atom_site_adp_f_type_symbol
_jana_atom_site_adp_f_111111
_jana_atom_site_adp_f_111112
_jana_atom_site_adp_f_111113
_jana_atom_site_adp_f_111122
_jana_atom_site_adp_f_111123
_jana_atom_site_adp_f_111133
_jana_atom_site_adp_f_111222
_jana_atom_site_adp_f_111223
_jana_atom_site_adp_f_111233
_jana_atom_site_adp_f_111333
_jana_atom_site_adp_f_112222
_jana_atom_site_adp_f_112223
_jana_atom_site_adp_f_112233
_jana_atom_site_adp_f_112333
_jana_atom_site_adp_f_113333
_jana_atom_site_adp_f_122222
_jana_atom_site_adp_f_122223
_jana_atom_site_adp_f_122233
_jana_atom_site_adp_f_122333
_jana_atom_site_adp_f_123333
_jana_atom_site_adp_f_133333
_jana_atom_site_adp_f_222222
_jana_atom_site_adp_f_222223
_jana_atom_site_adp_f_222233
_jana_atom_site_adp_f_222333
_jana_atom_site_adp_f_223333
_jana_atom_site_adp_f_233333
_jana_atom_site_adp_f_333333
? ? ? ? ? ? ? ? ? ? ? ? ? ? ? ? ? ? ? ? ? ? ? ? ? ? ? ? ? ?
